data_7232147
loop_
_publ_author_name
'Wang, Si-Yuan'
'Zhou, Zhao-Hui'

_publ_section_title
;
 Molybdenum imidazole citrate and bipyridine homocitrate in different
 oxidation states -- balance between coordinated \a-hydroxy and \a-alkoxy
 groups
;
_journal_issue 1
_journal_name_full 'RSC Advances'
_journal_page_first 519
_journal_paper_doi 10.1039/C8RA09134J
_journal_volume 9
_journal_year 2019
_chemical_formula_moiety 'C34 H32 Mo2 N4 O17, 4(H2O)'
_chemical_formula_sum 'C34 H40 Mo2 N4 O21'
_chemical_formula_weight 1032.58
_chemical_name_systematic
;
 ? 
;
_space_group_crystal_system triclinic
_space_group_IT_number 2
_space_group_name_Hall '-P 1'
_space_group_name_H-M_alt 'P -1'
_symmetry_space_group_name_Hall '-P 1'
_symmetry_space_group_name_H-M 'P -1'
_atom_sites_solution_hydrogens geom
_atom_sites_solution_primary direct
_audit_creation_date 2017-06-26
_audit_creation_method
;
Olex2 1.2
(compiled 2017.03.28 svn.r3405 for OlexSys, GUI svn.r5337)
;
_audit_update_record
;
2018-08-01 deposited with the CCDC.
2018-12-11 downloaded from the CCDC.
;
_cell_angle_alpha 97.117(9)
_cell_angle_beta 104.178(11)
_cell_angle_gamma 115.420(11)
_cell_formula_units_Z 2
_cell_length_a 11.6690(15)
_cell_length_b 13.2521(12)
_cell_length_c 15.392(2)
_cell_measurement_reflns_used 2373
_cell_measurement_temperature 173(2)
_cell_measurement_theta_max 62.1639
_cell_measurement_theta_min 3.0655
_cell_volume 2011.7(5)
_computing_molecular_graphics 'Olex2 (Dolomanov et al., 2009)'
_computing_publication_material 'Olex2 (Dolomanov et al., 2009)'
_computing_structure_refinement 'ShelXL (Sheldrick, 2015)'
_computing_structure_solution 'SIR2004 (Burla et al., 2007)'
_diffrn_ambient_temperature 173.0
_diffrn_measured_fraction_theta_full 0.982
_diffrn_measured_fraction_theta_max 0.982
_diffrn_measurement_device_type 'Xcalibur, Sapphire3, Gemini ultra'
_diffrn_radiation_type CuK\a
_diffrn_radiation_wavelength 1.54184
_diffrn_reflns_av_R_equivalents 0.0686
_diffrn_reflns_av_unetI/netI 0.1034
_diffrn_reflns_Laue_measured_fraction_full 0.982
_diffrn_reflns_Laue_measured_fraction_max 0.982
_diffrn_reflns_limit_h_max 13
_diffrn_reflns_limit_h_min -13
_diffrn_reflns_limit_k_max 15
_diffrn_reflns_limit_k_min -10
_diffrn_reflns_limit_l_max 17
_diffrn_reflns_limit_l_min -17
_diffrn_reflns_number 11637
_diffrn_reflns_point_group_measured_fraction_full 0.982
_diffrn_reflns_point_group_measured_fraction_max 0.982
_diffrn_reflns_theta_full 62.254
_diffrn_reflns_theta_max 62.254
_diffrn_reflns_theta_min 3.068
_exptl_absorpt_coefficient_mu 5.900
_exptl_absorpt_correction_T_max 0.9431
_exptl_absorpt_correction_T_min 0.5885
_exptl_absorpt_correction_type multi-scan
_exptl_crystal_colour violet
_exptl_crystal_colour_primary violet
_exptl_crystal_density_diffrn 1.685
_exptl_crystal_density_method 'not measured'
_exptl_crystal_description plate
_exptl_crystal_F_000 1024
_exptl_crystal_size_max 0.1
_exptl_crystal_size_mid 0.1
_exptl_crystal_size_min 0.01
_refine_diff_density_max 2.444
_refine_diff_density_min -0.995
_refine_diff_density_rms 0.164
_refine_ls_extinction_method none
_refine_ls_goodness_of_fit_ref 1.037
_refine_ls_hydrogen_treatment constr
_refine_ls_matrix_type full
_refine_ls_number_parameters 500
_refine_ls_number_reflns 6264
_refine_ls_number_restraints 4
_refine_ls_restrained_S_all 1.296
_refine_ls_R_factor_all 0.1083
_refine_ls_R_factor_gt 0.0769
_refine_ls_shift/su_max 0.000
_refine_ls_shift/su_mean 0.000
_refine_ls_structure_factor_coef Fsqd
_refine_ls_weighting_details 'w=1/[\s^2^(Fo^2^)+(0.1315P)^2^+4.9044P] where P=(Fo^2^+2Fc^2^)/3'
_refine_ls_weighting_scheme calc
_refine_ls_wR_factor_gt 0.2138
_refine_ls_wR_factor_ref 0.2387
_reflns_Friedel_coverage 0.000
_reflns_number_gt 4400
_reflns_number_total 6264
_reflns_threshold_expression 'I > 2\s(I)'
_cod_data_source_file c8ra09134j2.cif
_cod_data_source_block sad
_cod_original_cell_volume 2011.8(5)
_cod_database_code 7232147
_shelx_shelxl_version_number 2014/7
_shelx_space_group_comment
;
The symmetry employed for this shelxl refinement is uniquely defined
by the following loop, which should always be used as a source of
symmetry information in preference to the above space-group names.
They are only intended as comments.
;
_shelx_estimated_absorpt_t_max 0.943
_shelx_estimated_absorpt_t_min 0.590
_olex2_refinement_description
;
1. Fixed Uiso
 At 1.2 times of:
  All C(H) groups, All C(H,H) groups
2. Restrained distances
 C6-C7
 1.5 with sigma of 0.2
 C7-O7 = C7-O6
 1.3 with sigma of 0.2
 O4W-O5
 -4.5 with sigma of 0.2
3. Others
 Fixed 1: DFIX(-4.5)
4.a Secondary CH2 refined with riding coordinates:
 C3(H3A,H3B), C5(H5A,H5B), C6(H6A,H6B), C20(H20A,H20B), C22(H22A,H22B),
 C23(H23A,H23B)
4.b Aromatic/amide H refined with riding coordinates:
 C17(H17), C16(H16), C15(H15), C14(H14), C11(H11), C10(H10), C9(H9), C8(H8),
 C34(H34), C33(H33), C32(H32), C31(H31), C28(H28), C27(H27), C26(H26), C25(H25)
;
_olex2_submission_special_instructions 'No special instructions were received'

loop_
_space_group_symop_operation_xyz
'x, y, z'
'-x, -y, -z'

loop_
_atom_site_label
_atom_site_type_symbol
_atom_site_fract_x
_atom_site_fract_y
_atom_site_fract_z
_atom_site_U_iso_or_equiv
_atom_site_adp_type
_atom_site_occupancy
_atom_site_site_symmetry_order
_atom_site_calc_flag
_atom_site_refinement_flags_posn
Mo1 Mo 0.15177(8) 0.65148(6) 0.71588(5) 0.0341(3) Uani 1 1 d .
Mo2 Mo 0.49641(8) 0.85014(7) 0.72185(5) 0.0351(3) Uani 1 1 d .
N2 N 0.0710(8) 0.7401(7) 0.6254(6) 0.040(2) Uani 1 1 d .
N1 N 0.2044(9) 0.8315(7) 0.8021(6) 0.040(2) Uani 1 1 d .
N4 N 0.3970(8) 0.7933(6) 0.5628(5) 0.0341(18) Uani 1 1 d .
N3 N 0.4355(8) 0.9784(7) 0.6751(6) 0.0366(19) Uani 1 1 d .
O1 O 0.2174(7) 0.6092(6) 0.8277(5) 0.0393(16) Uani 1 1 d .
O2 O -0.0112(8) 0.6011(7) 0.7625(6) 0.053(2) Uani 1 1 d .
O3 O -0.1114(10) 0.4913(11) 0.8460(8) 0.098(4) Uani 1 1 d .
O4 O 0.3912(19) 0.7573(14) 1.0573(12) 0.192(10) Uani 1 1 d .
O5 O 0.3622(13) 0.5826(11) 1.0206(9) 0.109(4) Uani 1 1 d D
O7 O 0.144(2) 0.209(2) 0.7358(16) 0.203(8) Uiso 1 1 d D
O6 O -0.0504(17) 0.1665(13) 0.7277(11) 0.124(5) Uiso 1 1 d D
C7 C 0.045(4) 0.228(3) 0.743(2) 0.160(10) Uiso 1 1 d D
O9 O 0.3245(7) 0.7372(5) 0.7122(4) 0.0383(16) Uani 1 1 d .
O8 O 0.0845(8) 0.5387(6) 0.6228(5) 0.055(2) Uani 1 1 d .
O17 O 0.5492(8) 0.9315(7) 0.8287(5) 0.053(2) Uani 1 1 d .
O10 O 0.5635(7) 0.7384(6) 0.7229(5) 0.0445(17) Uani 1 1 d .
O11 O 0.6709(7) 0.9357(6) 0.6913(6) 0.0466(18) Uani 1 1 d .
O12 O 0.8745(8) 0.9506(7) 0.7147(8) 0.072(3) Uani 1 1 d .
O13 O 0.6577(9) 0.7450(8) 0.5462(6) 0.065(2) Uani 1 1 d .
O14 O 0.6662(10) 0.5812(7) 0.5326(8) 0.077(3) Uani 1 1 d .
O15 O 0.8616(16) 0.7840(13) 1.0333(11) 0.132(5) Uiso 1 1 d .
O16 O 1.054(2) 0.8350(19) 1.0142(16) 0.204(9) Uiso 1 1 d .
C1 C 0.1244(12) 0.5463(11) 0.8712(9) 0.054(3) Uani 1 1 d .
C2 C -0.0127(13) 0.5422(12) 0.8236(10) 0.066(4) Uani 1 1 d .
C3 C 0.1782(15) 0.6179(14) 0.9759(9) 0.075(4) Uani 1 1 d .
H3A H 0.1586 0.6836 0.9781 0.090 Uiso 1 1 calc R
H3B H 0.1284 0.5677 1.0109 0.090 Uiso 1 1 calc R
C4 C 0.323(2) 0.6631(16) 1.0222(10) 0.090(6) Uani 1 1 d .
C5 C 0.1022(17) 0.4298(13) 0.8624(11) 0.084(4) Uiso 1 1 d .
H5A H 0.0242 0.3863 0.8821 0.100 Uiso 1 1 calc R
H5B H 0.1819 0.4313 0.9051 0.100 Uiso 1 1 calc R
C6 C 0.0758(16) 0.3652(13) 0.7643(11) 0.080(4) Uiso 1 1 d D
H6A H 0.1548 0.4099 0.7460 0.096 Uiso 1 1 calc R
H6B H -0.0019 0.3673 0.7224 0.096 Uiso 1 1 calc R
C18 C 0.7064(12) 0.7846(10) 0.7404(9) 0.055(3) Uani 1 1 d .
C19 C 0.7574(12) 0.8991(10) 0.7116(9) 0.055(3) Uani 1 1 d .
C20 C 0.7327(13) 0.6961(10) 0.6883(9) 0.055(3) Uani 1 1 d .
H20A H 0.8305 0.7223 0.7090 0.066 Uiso 1 1 calc R
H20B H 0.6875 0.6213 0.7031 0.066 Uiso 1 1 calc R
C21 C 0.6814(12) 0.6791(10) 0.5839(10) 0.055(3) Uani 1 1 d .
C22 C 0.7722(18) 0.8052(15) 0.8465(12) 0.093(5) Uiso 1 1 d .
H22A H 0.7671 0.8722 0.8780 0.111 Uiso 1 1 calc R
H22B H 0.7131 0.7371 0.8640 0.111 Uiso 1 1 calc R
C23 C 0.901(3) 0.825(3) 0.886(2) 0.168(11) Uiso 1 1 d .
H23A H 0.9656 0.9058 0.8909 0.202 Uiso 1 1 calc R
H23B H 0.9194 0.7730 0.8455 0.202 Uiso 1 1 calc R
C24 C 0.921(2) 0.8025(18) 0.9811(16) 0.116(7) Uiso 1 1 d .
C17 C -0.0007(11) 0.6846(10) 0.5339(8) 0.052(3) Uani 1 1 d .
H17 H -0.0129 0.6098 0.5097 0.062 Uiso 1 1 calc R
C16 C -0.0560(13) 0.7357(11) 0.4757(8) 0.061(3) Uani 1 1 d .
H16 H -0.1059 0.6963 0.4121 0.073 Uiso 1 1 calc R
C15 C -0.0378(13) 0.8434(12) 0.5108(9) 0.063(4) Uani 1 1 d .
H15 H -0.0739 0.8801 0.4715 0.075 Uiso 1 1 calc R
C14 C 0.0325(13) 0.8980(11) 0.6027(8) 0.052(3) Uani 1 1 d .
H14 H 0.0462 0.9732 0.6272 0.063 Uiso 1 1 calc R
C13 C 0.0833(10) 0.8448(9) 0.6595(7) 0.040(2) Uani 1 1 d .
C12 C 0.1592(10) 0.8963(9) 0.7592(7) 0.039(2) Uani 1 1 d .
C11 C 0.1877(12) 1.0045(9) 0.8091(8) 0.048(3) Uani 1 1 d .
H11 H 0.1529 1.0490 0.7795 0.058 Uiso 1 1 calc R
C10 C 0.2649(14) 1.0459(11) 0.8997(9) 0.061(3) Uani 1 1 d .
H10 H 0.2836 1.1192 0.9338 0.073 Uiso 1 1 calc R
C9 C 0.3161(15) 0.9827(11) 0.9425(9) 0.067(4) Uani 1 1 d .
H9 H 0.3715 1.0118 1.0059 0.080 Uiso 1 1 calc R
C8 C 0.2851(13) 0.8733(10) 0.8906(7) 0.053(3) Uani 1 1 d .
H8 H 0.3218 0.8291 0.9187 0.063 Uiso 1 1 calc R
C34 C 0.3696(11) 0.6908(9) 0.5115(7) 0.043(2) Uani 1 1 d .
H34 H 0.3915 0.6400 0.5418 0.052 Uiso 1 1 calc R
C33 C 0.3115(12) 0.6578(10) 0.4176(8) 0.056(3) Uani 1 1 d .
H33 H 0.2910 0.5841 0.3830 0.067 Uiso 1 1 calc R
C32 C 0.2833(13) 0.7315(11) 0.3739(9) 0.063(3) Uani 1 1 d .
H32 H 0.2475 0.7112 0.3080 0.076 Uiso 1 1 calc R
C31 C 0.3070(12) 0.8368(10) 0.4255(8) 0.051(3) Uani 1 1 d .
H31 H 0.2846 0.8877 0.3956 0.061 Uiso 1 1 calc R
C30 C 0.3634(9) 0.8656(8) 0.5206(7) 0.037(2) Uani 1 1 d .
C29 C 0.3867(9) 0.9706(8) 0.5841(7) 0.035(2) Uani 1 1 d .
C28 C 0.3543(12) 1.0511(10) 0.5545(8) 0.051(3) Uani 1 1 d .
H28 H 0.3151 1.0413 0.4902 0.061 Uiso 1 1 calc R
C27 C 0.3791(13) 1.1481(10) 0.6199(9) 0.055(3) Uani 1 1 d .
H27 H 0.3606 1.2066 0.6008 0.066 Uiso 1 1 calc R
C26 C 0.4297(13) 1.1559(9) 0.7098(9) 0.054(3) Uani 1 1 d .
H26 H 0.4474 1.2207 0.7555 0.065 Uiso 1 1 calc R
C25 C 0.4563(12) 1.0704(10) 0.7366(8) 0.051(3) Uani 1 1 d .
H25 H 0.4906 1.0771 0.8009 0.061 Uiso 1 1 calc R
O2W O -0.3686(12) 0.4545(10) 0.7764(9) 0.098(4) Uani 1 1 d .
O3W O 0.5954(13) 0.5622(15) 0.3539(9) 0.139(6) Uani 1 1 d .
O1W O 0.4183(13) 0.5658(11) 0.8053(10) 0.115(4) Uani 1 1 d .
O4W O 0.610(2) 0.6362(18) 1.116(2) 0.299(17) Uani 1 1 d D

loop_
_atom_site_aniso_label
_atom_site_aniso_U_11
_atom_site_aniso_U_22
_atom_site_aniso_U_33
_atom_site_aniso_U_23
_atom_site_aniso_U_13
_atom_site_aniso_U_12
Mo1 0.0363(5) 0.0316(5) 0.0338(5) 0.0127(3) 0.0127(3) 0.0141(4)
Mo2 0.0364(5) 0.0359(5) 0.0368(5) 0.0162(3) 0.0137(4) 0.0180(4)
N2 0.037(5) 0.039(5) 0.037(5) 0.008(4) 0.008(4) 0.014(4)
N1 0.044(5) 0.037(5) 0.038(5) 0.013(4) 0.013(4) 0.019(4)
N4 0.034(4) 0.031(4) 0.036(4) 0.011(3) 0.012(4) 0.013(4)
N3 0.035(4) 0.032(4) 0.038(5) 0.009(4) 0.012(4) 0.012(4)
O1 0.039(4) 0.041(4) 0.037(4) 0.016(3) 0.012(3) 0.017(3)
O2 0.045(4) 0.066(5) 0.057(5) 0.032(4) 0.020(4) 0.027(4)
O3 0.055(6) 0.154(11) 0.104(8) 0.085(8) 0.045(6) 0.041(6)
O4 0.220(19) 0.123(12) 0.158(15) -0.043(11) -0.085(13) 0.117(13)
O5 0.117(10) 0.103(9) 0.116(10) 0.011(7) 0.023(8) 0.074(8)
O9 0.049(4) 0.041(4) 0.039(4) 0.022(3) 0.020(3) 0.027(3)
O8 0.070(5) 0.033(4) 0.048(5) 0.005(3) 0.008(4) 0.022(4)
O17 0.063(5) 0.059(5) 0.039(4) 0.018(4) 0.015(4) 0.031(4)
O10 0.039(4) 0.043(4) 0.063(5) 0.029(4) 0.025(4) 0.022(3)
O11 0.042(4) 0.037(4) 0.069(5) 0.023(4) 0.025(4) 0.020(3)
O12 0.037(5) 0.046(5) 0.134(9) 0.020(5) 0.040(5) 0.015(4)
O13 0.082(6) 0.070(6) 0.063(5) 0.028(5) 0.029(5) 0.049(5)
O14 0.076(7) 0.049(5) 0.106(8) 0.018(5) 0.031(6) 0.029(5)
C1 0.049(7) 0.066(8) 0.062(7) 0.045(6) 0.025(6) 0.030(6)
C2 0.054(8) 0.083(9) 0.074(9) 0.043(8) 0.033(7) 0.034(7)
C3 0.080(10) 0.128(13) 0.057(8) 0.049(9) 0.041(8) 0.068(10)
C4 0.150(17) 0.086(11) 0.045(8) 0.003(7) 0.006(9) 0.082(12)
C18 0.048(7) 0.055(7) 0.069(8) 0.024(6) 0.020(6) 0.028(6)
C19 0.053(8) 0.041(6) 0.076(9) 0.021(6) 0.025(6) 0.022(6)
C20 0.055(7) 0.055(7) 0.074(8) 0.033(6) 0.030(6) 0.034(6)
C21 0.049(7) 0.043(7) 0.088(9) 0.025(6) 0.034(7) 0.027(6)
C17 0.045(6) 0.054(7) 0.041(6) 0.014(5) 0.005(5) 0.015(6)
C16 0.064(8) 0.061(8) 0.042(6) 0.022(6) 0.007(6) 0.021(7)
C15 0.055(8) 0.082(10) 0.062(8) 0.044(7) 0.017(6) 0.037(7)
C14 0.066(8) 0.058(7) 0.049(7) 0.026(6) 0.022(6) 0.038(6)
C13 0.043(6) 0.044(6) 0.034(5) 0.010(4) 0.014(5) 0.021(5)
C12 0.043(6) 0.048(6) 0.037(5) 0.012(5) 0.017(5) 0.028(5)
C11 0.055(7) 0.045(6) 0.057(7) 0.013(5) 0.026(6) 0.031(6)
C10 0.085(10) 0.058(8) 0.051(7) 0.003(6) 0.018(7) 0.048(7)
C9 0.083(10) 0.059(8) 0.040(7) -0.003(6) 0.013(6) 0.028(7)
C8 0.077(8) 0.050(7) 0.038(6) 0.006(5) 0.020(6) 0.037(6)
C34 0.047(6) 0.037(6) 0.047(6) 0.010(5) 0.017(5) 0.020(5)
C33 0.052(7) 0.046(7) 0.055(7) 0.002(5) 0.007(6) 0.019(6)
C32 0.055(8) 0.068(8) 0.050(7) 0.012(6) 0.010(6) 0.019(7)
C31 0.050(7) 0.054(7) 0.047(7) 0.015(5) 0.008(5) 0.027(6)
C30 0.029(5) 0.042(6) 0.037(5) 0.014(4) 0.009(4) 0.015(4)
C29 0.026(5) 0.035(5) 0.042(6) 0.016(4) 0.012(4) 0.010(4)
C28 0.050(7) 0.057(7) 0.055(7) 0.023(6) 0.018(6) 0.032(6)
C27 0.064(8) 0.042(7) 0.065(8) 0.024(6) 0.020(6) 0.030(6)
C26 0.072(8) 0.033(6) 0.069(8) 0.012(5) 0.028(7) 0.033(6)
C25 0.058(7) 0.054(7) 0.049(7) 0.021(6) 0.025(6) 0.028(6)
O2W 0.093(8) 0.098(8) 0.123(10) 0.057(7) 0.037(7) 0.054(7)
O3W 0.076(8) 0.213(16) 0.087(9) -0.007(9) 0.010(7) 0.055(9)
O1W 0.104(9) 0.117(10) 0.165(13) 0.059(9) 0.070(9) 0.070(8)
O4W 0.19(2) 0.173(17) 0.40(4) -0.085(19) -0.14(2) 0.141(16)

loop_
_atom_type_symbol
_atom_type_description
_atom_type_scat_dispersion_real
_atom_type_scat_dispersion_imag
_atom_type_scat_source
C C 0.0181 0.0091 'International Tables Vol C Tables 4.2.6.8 and 6.1.1.4'
H H 0.0000 0.0000 'International Tables Vol C Tables 4.2.6.8 and 6.1.1.4'
Mo Mo -0.0483 2.7339 'International Tables Vol C Tables 4.2.6.8 and 6.1.1.4'
N N 0.0311 0.0180 'International Tables Vol C Tables 4.2.6.8 and 6.1.1.4'
O O 0.0492 0.0322 'International Tables Vol C Tables 4.2.6.8 and 6.1.1.4'

loop_
_geom_angle_atom_site_label_1
_geom_angle_atom_site_label_2
_geom_angle_atom_site_label_3
_geom_angle
N2 Mo1 N1 69.9(3)
O1 Mo1 N2 160.1(3)
O1 Mo1 N1 91.8(3)
O1 Mo1 O2 79.0(3)
O2 Mo1 N2 90.1(3)
O2 Mo1 N1 81.3(3)
O9 Mo1 N2 92.3(3)
O9 Mo1 N1 80.8(3)
O9 Mo1 O1 92.6(3)
O9 Mo1 O2 159.9(3)
O8 Mo1 N2 88.1(3)
O8 Mo1 N1 158.0(3)
O8 Mo1 O1 109.7(3)
O8 Mo1 O2 98.2(4)
O8 Mo1 O9 101.8(4)
N3 Mo2 N4 70.2(3)
O9 Mo2 N4 80.5(3)
O9 Mo2 N3 96.7(3)
O9 Mo2 O10 91.9(3)
O9 Mo2 O11 160.6(3)
O17 Mo2 N4 156.6(3)
O17 Mo2 N3 86.4(3)
O17 Mo2 O9 101.4(3)
O17 Mo2 O10 109.5(4)
O17 Mo2 O11 97.6(4)
O10 Mo2 N4 93.7(3)
O10 Mo2 N3 160.2(3)
O10 Mo2 O11 78.3(3)
O11 Mo2 N4 83.4(3)
O11 Mo2 N3 88.1(3)
C17 N2 Mo1 119.2(7)
C13 N2 Mo1 121.9(7)
C13 N2 C17 118.8(9)
C12 N1 Mo1 118.5(7)
C8 N1 Mo1 120.9(7)
C8 N1 C12 120.5(9)
C34 N4 Mo2 122.0(7)
C34 N4 C30 119.6(9)
C30 N4 Mo2 118.3(6)
C29 N3 Mo2 121.2(6)
C25 N3 Mo2 120.7(7)
C25 N3 C29 117.9(9)
C1 O1 Mo1 119.1(6)
C2 O2 Mo1 116.1(8)
O7 C7 C6 117(3)
O6 C7 O7 125(3)
O6 C7 C6 117(3)
Mo1 O9 Mo2 167.8(4)
C18 O10 Mo2 116.3(6)
C19 O11 Mo2 116.3(7)
O1 C1 C2 108.0(8)
O1 C1 C3 107.7(10)
O1 C1 C5 112.6(11)
C2 C1 C3 107.1(10)
C5 C1 C2 108.4(12)
C5 C1 C3 112.8(11)
O2 C2 C1 115.0(10)
O3 C2 O2 123.0(12)
O3 C2 C1 121.9(12)
C1 C3 H3A 108.8
C1 C3 H3B 108.8
H3A C3 H3B 107.7
C4 C3 C1 114.0(11)
C4 C3 H3A 108.8
C4 C3 H3B 108.8
O4 C4 O5 125(2)
O4 C4 C3 121.2(17)
O5 C4 C3 114.1(16)
C1 C5 H5A 108.7
C1 C5 H5B 108.7
C1 C5 C6 114.2(13)
H5A C5 H5B 107.6
C6 C5 H5A 108.7
C6 C5 H5B 108.7
C7 C6 H6A 107.4
C7 C6 H6B 107.4
C5 C6 C7 119.6(16)
C5 C6 H6A 107.4
C5 C6 H6B 107.4
H6A C6 H6B 106.9
O10 C18 C19 107.9(9)
O10 C18 C20 109.8(10)
O10 C18 C22 106.5(11)
C19 C18 C22 111.2(11)
C20 C18 C19 112.8(10)
C20 C18 C22 108.5(11)
O11 C19 C18 114.7(10)
O12 C19 O11 125.4(11)
O12 C19 C18 119.7(11)
C18 C20 H20A 109.3
C18 C20 H20B 109.3
H20A C20 H20B 108.0
C21 C20 C18 111.5(9)
C21 C20 H20A 109.3
C21 C20 H20B 109.3
O13 C21 O14 119.7(13)
O13 C21 C20 125.7(12)
O14 C21 C20 114.6(10)
C18 C22 H22A 106.6
C18 C22 H22B 106.6
H22A C22 H22B 106.6
C23 C22 C18 122.9(19)
C23 C22 H22A 106.6
C23 C22 H22B 106.6
C22 C23 H23A 109.6
C22 C23 H23B 109.6
C22 C23 C24 110(2)
H23A C23 H23B 108.1
C24 C23 H23A 109.6
C24 C23 H23B 109.6
O15 C24 O16 117(2)
O15 C24 C23 138(3)
O16 C24 C23 103(2)
N2 C17 H17 119.5
N2 C17 C16 121.0(12)
C16 C17 H17 119.5
C17 C16 H16 120.4
C15 C16 C17 119.3(12)
C15 C16 H16 120.4
C16 C15 H15 120.2
C14 C15 C16 119.6(11)
C14 C15 H15 120.2
C15 C14 H14 119.9
C15 C14 C13 120.3(12)
C13 C14 H14 119.9
N2 C13 C14 121.0(10)
N2 C13 C12 114.7(9)
C14 C13 C12 124.2(10)
N1 C12 C13 114.9(9)
N1 C12 C11 120.1(10)
C11 C12 C13 125.0(10)
C12 C11 H11 120.1
C10 C11 C12 119.9(11)
C10 C11 H11 120.1
C11 C10 H10 119.9
C11 C10 C9 120.3(11)
C9 C10 H10 119.9
C10 C9 H9 120.7
C10 C9 C8 118.6(12)
C8 C9 H9 120.7
N1 C8 C9 120.4(11)
N1 C8 H8 119.8
C9 C8 H8 119.8
N4 C34 H34 119.1
N4 C34 C33 121.9(10)
C33 C34 H34 119.1
C34 C33 H33 120.4
C32 C33 C34 119.2(12)
C32 C33 H33 120.4
C33 C32 H32 120.0
C33 C32 C31 120.1(12)
C31 C32 H32 120.0
C32 C31 H31 120.7
C30 C31 C32 118.6(11)
C30 C31 H31 120.7
N4 C30 C31 120.5(10)
N4 C30 C29 115.0(8)
C31 C30 C29 124.5(9)
N3 C29 C30 114.7(8)
N3 C29 C28 121.8(10)
C28 C29 C30 123.4(10)
C29 C28 H28 120.2
C29 C28 C27 119.5(11)
C27 C28 H28 120.2
C28 C27 H27 121.0
C26 C27 C28 118.1(10)
C26 C27 H27 121.0
C27 C26 H26 119.8
C27 C26 C25 120.4(11)
C25 C26 H26 119.8
N3 C25 C26 122.2(11)
N3 C25 H25 118.9
C26 C25 H25 118.9

loop_
_geom_bond_atom_site_label_1
_geom_bond_atom_site_label_2
_geom_bond_distance
Mo1 N2 2.218(8)
Mo1 N1 2.321(8)
Mo1 O1 1.956(6)
Mo1 O2 2.067(8)
Mo1 O9 1.860(7)
Mo1 O8 1.677(7)
Mo2 N4 2.305(8)
Mo2 N3 2.237(8)
Mo2 O9 1.873(7)
Mo2 O17 1.655(7)
Mo2 O10 1.950(7)
Mo2 O11 2.066(7)
N2 C17 1.365(13)
N2 C13 1.354(13)
N1 C12 1.344(13)
N1 C8 1.337(14)
N4 C34 1.344(13)
N4 C30 1.358(12)
N3 C29 1.349(12)
N3 C25 1.337(13)
O1 C1 1.428(12)
O2 C2 1.294(14)
O3 C2 1.219(15)
O4 C4 1.12(2)
O5 C4 1.327(18)
O7 C7 1.31(3)
O6 C7 1.01(3)
C7 C6 1.66(3)
O10 C18 1.446(13)
O11 C19 1.287(14)
O12 C19 1.223(14)
O13 C21 1.196(14)
O14 C21 1.349(15)
O15 C24 1.16(2)
O16 C24 1.36(3)
C1 C2 1.563(17)
C1 C3 1.582(18)
C1 C5 1.434(19)
C3 H3A 0.9900
C3 H3B 0.9900
C3 C4 1.47(2)
C5 H5A 0.9900
C5 H5B 0.9900
C5 C6 1.53(2)
C6 H6A 0.9900
C6 H6B 0.9900
C18 C19 1.541(16)
C18 C20 1.518(16)
C18 C22 1.56(2)
C20 H20A 0.9900
C20 H20B 0.9900
C20 C21 1.522(18)
C22 H22A 0.9900
C22 H22B 0.9900
C22 C23 1.37(3)
C23 H23A 0.9900
C23 H23B 0.9900
C23 C24 1.52(3)
C17 H17 0.9500
C17 C16 1.385(16)
C16 H16 0.9500
C16 C15 1.366(19)
C15 H15 0.9500
C15 C14 1.366(17)
C14 H14 0.9500
C14 C13 1.367(15)
C13 C12 1.471(14)
C12 C11 1.397(14)
C11 H11 0.9500
C11 C10 1.352(16)
C10 H10 0.9500
C10 C9 1.366(18)
C9 H9 0.9500
C9 C8 1.411(16)
C8 H8 0.9500
C34 H34 0.9500
C34 C33 1.361(16)
C33 H33 0.9500
C33 C32 1.358(17)
C32 H32 0.9500
C32 C31 1.394(17)
C31 H31 0.9500
C31 C30 1.377(14)
C30 C29 1.475(14)
C29 C28 1.368(15)
C28 H28 0.9500
C28 C27 1.401(16)
C27 H27 0.9500
C27 C26 1.336(17)
C26 H26 0.9500
C26 C25 1.380(16)
C25 H25 0.9500
